data_7122005
loop_
_publ_author_name
'Macreadie, Lauren K.'
'Forsyth, Craig M.'
'Turner, David R.'
'Chesman, Anthony S. R.'

_publ_section_title
;
 Cadmium tris(dithiocarbamate) ionic liquids as single source,
 solvent-free cadmium sulfide precursors.
;
_journal_issue 64
_journal_name_full 'Chemical communications (Cambridge, England)'
_journal_page_first 8925
_journal_page_last 8928
_journal_paper_doi 10.1039/c8cc03737j
_journal_volume 54
_journal_year 2018
_chemical_formula_moiety 'C19.67 H39.34 Cd N3 S6, C9 H20 N'
_chemical_formula_sum 'C28.67 H59.34 Cd N4 S6'
_chemical_formula_weight 764.94
_space_group_crystal_system monoclinic
_space_group_IT_number 14
_space_group_name_Hall '-P 2ybc'
_space_group_name_H-M_alt 'P 1 21/c 1'
_symmetry_space_group_name_Hall '-P 2ybc'
_symmetry_space_group_name_H-M 'P 1 21/c 1'
_atom_sites_solution_hydrogens geom
_audit_creation_method SHELXL-2016/6
_audit_update_record
;
2018-01-29 deposited with the CCDC.
2018-07-20 downloaded from the CCDC.
;
_cell_angle_alpha 90
_cell_angle_beta 111.59(3)
_cell_angle_gamma 90
_cell_formula_units_Z 4
_cell_length_a 14.601(3)
_cell_length_b 16.214(3)
_cell_length_c 17.317(4)
_cell_measurement_reflns_used 47659
_cell_measurement_temperature 100(2)
_cell_measurement_theta_max 28.02
_cell_measurement_theta_min 2.51
_cell_volume 3812.0(16)
_computing_structure_refinement 'SHELXL-2016/6 (Sheldrick, 2016)'
_diffrn_ambient_temperature 100(2)
_diffrn_measured_fraction_theta_full 0.992
_diffrn_measured_fraction_theta_max 0.990
_diffrn_measurement_device_type 'Quantum 210r CCD'
_diffrn_measurement_method '\f scans'
_diffrn_radiation_type synchrotron
_diffrn_radiation_wavelength 0.71073
_diffrn_reflns_av_R_equivalents 0.0440
_diffrn_reflns_av_unetI/netI 0.0269
_diffrn_reflns_Laue_measured_fraction_full 0.992
_diffrn_reflns_Laue_measured_fraction_max 0.990
_diffrn_reflns_limit_h_max 19
_diffrn_reflns_limit_h_min -19
_diffrn_reflns_limit_k_max 21
_diffrn_reflns_limit_k_min -21
_diffrn_reflns_limit_l_max 22
_diffrn_reflns_limit_l_min -22
_diffrn_reflns_number 47659
_diffrn_reflns_point_group_measured_fraction_full 0.992
_diffrn_reflns_point_group_measured_fraction_max 0.990
_diffrn_reflns_theta_full 25.242
_diffrn_reflns_theta_max 28.022
_diffrn_reflns_theta_min 2.512
_diffrn_source 'MX1, Australian Synchrotron'
_exptl_absorpt_coefficient_mu 0.925
_exptl_absorpt_correction_type none
_exptl_crystal_colour colourless
_exptl_crystal_density_diffrn 1.333
_exptl_crystal_density_method 'not measured'
_exptl_crystal_description prism
_exptl_crystal_F_000 1613
_exptl_crystal_size_max 0.02
_exptl_crystal_size_mid 0.01
_exptl_crystal_size_min 0.01
_refine_diff_density_max 0.797
_refine_diff_density_min -0.765
_refine_diff_density_rms 0.090
_refine_ls_extinction_method none
_refine_ls_goodness_of_fit_ref 1.036
_refine_ls_hydrogen_treatment constr
_refine_ls_matrix_type full
_refine_ls_number_parameters 557
_refine_ls_number_reflns 9115
_refine_ls_number_restraints 91
_refine_ls_restrained_S_all 1.053
_refine_ls_R_factor_all 0.0690
_refine_ls_R_factor_gt 0.0574
_refine_ls_shift/su_max 0.011
_refine_ls_shift/su_mean 0.001
_refine_ls_structure_factor_coef Fsqd
_refine_ls_weighting_details 'w=1/[\s^2^(Fo^2^)+(0.0927P)^2^+4.8150P] where P=(Fo^2^+2Fc^2^)/3'
_refine_ls_weighting_scheme calc
_refine_ls_wR_factor_gt 0.1579
_refine_ls_wR_factor_ref 0.1688
_reflns_Friedel_coverage 0.000
_reflns_number_gt 7469
_reflns_number_total 9115
_reflns_threshold_expression 'I > 2\s(I)'
_cod_data_source_file c8cc03737j2.cif
_cod_data_source_block shelx
_cod_depositor_comments 'Adding full bibliography for 7122005--7122008.cif.'
_cod_original_cell_volume 3812.1(15)
_cod_database_code 7122005
_shelx_shelxl_version_number 2016/6
_shelx_space_group_comment
;
The symmetry employed for this shelxl refinement is uniquely defined
by the following loop, which should always be used as a source of
symmetry information in preference to the above space-group names.
They are only intended as comments.
;

loop_
_space_group_symop_operation_xyz
'x, y, z'
'-x, y+1/2, -z+1/2'
'-x, -y, -z'
'x, -y-1/2, z-1/2'

loop_
_atom_site_label
_atom_site_type_symbol
_atom_site_fract_x
_atom_site_fract_y
_atom_site_fract_z
_atom_site_U_iso_or_equiv
_atom_site_adp_type
_atom_site_occupancy
_atom_site_site_symmetry_order
_atom_site_calc_flag
_atom_site_refinement_flags_posn
_atom_site_refinement_flags_adp
_atom_site_refinement_flags_occupancy
_atom_site_disorder_assembly
_atom_site_disorder_group
Cd1 Cd 0.30744(2) 0.38305(2) 0.15568(2) 0.05029(11) Uani 1 1 d . . . . .
S1 S 0.26180(10) 0.53517(8) 0.09014(7) 0.0684(3) Uani 1 1 d . . . . .
S2 S 0.17328(10) 0.38253(8) 0.00258(8) 0.0695(3) Uani 1 1 d . . . . .
S3 S 0.1719(2) 0.34549(19) 0.22783(14) 0.0576(6) Uani 0.672(5) 1 d . . P A 1
S3' S 0.1580(5) 0.3183(5) 0.1979(7) 0.097(2) Uani 0.328(5) 1 d . . P A 2
S4 S 0.3671(2) 0.4207(2) 0.3178(2) 0.0598(7) Uani 0.672(5) 1 d . . P A 1
S4' S 0.3387(9) 0.3987(5) 0.3080(5) 0.095(3) Uani 0.328(5) 1 d . . P A 2
S5 S 0.49929(9) 0.38353(8) 0.16478(8) 0.0664(3) Uani 1 1 d . . . . .
S6 S 0.38009(10) 0.23251(7) 0.15017(7) 0.0641(3) Uani 1 1 d . . . . .
N1 N 0.1015(3) 0.5323(3) -0.0475(3) 0.0822(13) Uani 1 1 d D . . . .
N2 N 0.2315(4) 0.3964(4) 0.3833(3) 0.0669(16) Uani 0.672(5) 1 d D U P A 1
N2' N 0.1881(11) 0.3260(12) 0.3480(8) 0.097(4) Uani 0.328(5) 1 d D U P A 2
N3 N 0.5706(4) 0.2300(3) 0.1774(4) 0.1025(16) Uani 1 1 d . U . . .
N4 N 0.3794(5) 0.3728(5) -0.1160(5) 0.0510(19) Uani 0.601(8) 1 d D . P B 1
N4' N 0.3879(10) 0.4009(10) -0.1357(7) 0.068(4) Uani 0.399(8) 1 d D . P B 2
C1 C 0.1726(3) 0.4882(3) 0.0093(3) 0.0610(10) Uani 1 1 d . . . . .
C2 C 0.0949(4) 0.6212(3) -0.0418(4) 0.0850(17) Uani 1 1 d . . . . .
H2A H 0.125325 0.637926 0.017149 0.102 Uiso 1 1 calc R U . . .
H2B H 0.024619 0.637400 -0.062062 0.102 Uiso 1 1 calc R U . . .
C3 C 0.1449(6) 0.6663(4) -0.0913(5) 0.110(2) Uani 1 1 d . . . . .
H3A H 0.116758 0.648282 -0.149950 0.132 Uiso 1 1 calc R U . . .
H3B H 0.216061 0.653071 -0.069243 0.132 Uiso 1 1 calc R U . . .
C4 C 0.1309(10) 0.7593(5) -0.0863(9) 0.187(6) Uani 1 1 d . . . . .
H4A H 0.163714 0.788041 -0.118690 0.281 Uiso 1 1 calc R U . . .
H4B H 0.060394 0.772319 -0.108767 0.281 Uiso 1 1 calc R U . . .
H4C H 0.159512 0.777099 -0.028208 0.281 Uiso 1 1 calc R U . . .
C5 C 0.0079(5) 0.4937(5) -0.1023(4) 0.067(2) Uani 0.656(13) 1 d D . P C 1
H5A H -0.048031 0.531650 -0.110510 0.080 Uiso 0.656(13) 1 calc R U P C 1
H5B H -0.004187 0.441983 -0.077213 0.080 Uiso 0.656(13) 1 calc R U P C 1
C5' C 0.0522(10) 0.4940(11) -0.1325(6) 0.081(5) Uani 0.344(13) 1 d D . P C 2
H5'1 H 0.042233 0.536438 -0.175995 0.097 Uiso 0.344(13) 1 calc R U P C 2
H5'2 H 0.094518 0.449980 -0.140954 0.097 Uiso 0.344(13) 1 calc R U P C 2
C6 C 0.0184(7) 0.4764(7) -0.1825(6) 0.086(3) Uani 0.656(13) 1 d D . P C 1
H6A H 0.077651 0.442292 -0.173555 0.103 Uiso 0.656(13) 1 calc R U P C 1
H6B H 0.025253 0.528595 -0.209550 0.103 Uiso 0.656(13) 1 calc R U P C 1
C6' C -0.0442(11) 0.4590(11) -0.1388(11) 0.076(5) Uani 0.344(13) 1 d D . P C 2
H6'1 H -0.083967 0.502316 -0.125532 0.092 Uiso 0.344(13) 1 calc R U P C 2
H6'2 H -0.033401 0.413965 -0.097798 0.092 Uiso 0.344(13) 1 calc R U P C 2
C7 C -0.077(2) 0.429(3) -0.2390(18) 0.137(8) Uani 0.656(13) 1 d D . P C 1
H7A H -0.071767 0.416553 -0.292764 0.205 Uiso 0.656(13) 1 calc R U P C 1
H7B H -0.082699 0.377245 -0.211821 0.205 Uiso 0.656(13) 1 calc R U P C 1
H7C H -0.134893 0.463213 -0.247676 0.205 Uiso 0.656(13) 1 calc R U P C 1
C7' C -0.102(5) 0.425(7) -0.228(3) 0.137(8) Uani 0.344(13) 1 d D . P C 2
H7'1 H -0.165001 0.402119 -0.230499 0.205 Uiso 0.344(13) 1 calc R U P C 2
H7'2 H -0.113420 0.469621 -0.268446 0.205 Uiso 0.344(13) 1 calc R U P C 2
H7'3 H -0.062913 0.381372 -0.240744 0.205 Uiso 0.344(13) 1 calc R U P C 2
C8 C 0.2538(5) 0.3882(4) 0.3161(4) 0.0474(13) Uani 0.672(5) 1 d . U P A 1
C8' C 0.2257(14) 0.3497(13) 0.2908(11) 0.069(3) Uani 0.328(5) 1 d . U P A 2
C9 C 0.3008(5) 0.4315(5) 0.4615(4) 0.104(2) Uani 0.672(5) 1 d D . P A 1
H9A H 0.369021 0.421063 0.465156 0.125 Uiso 0.672(5) 1 calc R U P A 1
H9B H 0.291686 0.403246 0.508851 0.125 Uiso 0.672(5) 1 calc R U P A 1
C9' C 0.2433(19) 0.3503(12) 0.4340(11) 0.125(5) Uani 0.328(5) 1 d D U P A 2
H9'1 H 0.291408 0.305491 0.458357 0.150 Uiso 0.328(5) 1 calc R U P A 2
H9'2 H 0.195802 0.348245 0.462566 0.150 Uiso 0.328(5) 1 calc R U P A 2
C10 C 0.2865(6) 0.5249(5) 0.4686(5) 0.116(2) Uani 0.672(5) 1 d D . P A 1
H10A H 0.293766 0.553703 0.420809 0.139 Uiso 0.672(5) 1 calc R U P A 1
H10B H 0.219483 0.535875 0.467832 0.139 Uiso 0.672(5) 1 calc R U P A 1
C10' C 0.3008(5) 0.4315(5) 0.4615(4) 0.104(2) Uani 0.328(5) 1 d D U P A 2
H10C H 0.344812 0.417838 0.518881 0.125 Uiso 0.328(5) 1 calc R U P A 2
H10D H 0.344086 0.430420 0.428982 0.125 Uiso 0.328(5) 1 calc R U P A 2
C11 C 0.3632(7) 0.5572(9) 0.5496(6) 0.186(6) Uani 0.672(5) 1 d D . P A 1
H11A H 0.353959 0.616691 0.553985 0.279 Uiso 0.672(5) 1 calc R U P A 1
H11B H 0.355302 0.528999 0.596802 0.279 Uiso 0.672(5) 1 calc R U P A 1
H11C H 0.429415 0.546786 0.549887 0.279 Uiso 0.672(5) 1 calc R U P A 1
C11' C 0.2865(6) 0.5249(5) 0.4686(5) 0.116(2) Uani 0.328(5) 1 d D . P A 2
H11D H 0.293766 0.553703 0.420809 0.139 Uiso 0.328(5) 1 calc R U P A 2
H11E H 0.219483 0.535875 0.467832 0.139 Uiso 0.328(5) 1 calc R U P A 2
C12 C 0.1303(6) 0.3845(6) 0.3828(5) 0.082(2) Uani 0.672(5) 1 d D . P A 1
H12A H 0.117504 0.424037 0.421227 0.098 Uiso 0.672(5) 1 calc R U P A 1
H12B H 0.081020 0.393792 0.326283 0.098 Uiso 0.672(5) 1 calc R U P A 1
C12' C 0.3632(7) 0.5572(9) 0.5496(6) 0.186(6) Uani 0.328(5) 1 d . . P A 2
H12C H 0.353959 0.616691 0.553985 0.279 Uiso 0.328(5) 1 calc R U P A 2
H12D H 0.355302 0.528999 0.596802 0.279 Uiso 0.328(5) 1 calc R U P A 2
H12E H 0.429415 0.546786 0.549887 0.279 Uiso 0.328(5) 1 calc R U P A 2
C13 C 0.1245(9) 0.3055(7) 0.4076(8) 0.122(4) Uani 0.672(5) 1 d . U P A 1
H13A H 0.175866 0.295834 0.463075 0.146 Uiso 0.672(5) 1 calc R U P A 1
H13B H 0.135174 0.266241 0.367950 0.146 Uiso 0.672(5) 1 calc R U P A 1
C13' C 0.0950(16) 0.2776(15) 0.3200(18) 0.132(6) Uani 0.328(5) 1 d D U P A 2
H13C H 0.076891 0.264852 0.367799 0.198 Uiso 0.328(5) 1 calc R U P A 2
H13D H 0.042402 0.309941 0.279467 0.198 Uiso 0.328(5) 1 calc R U P A 2
H13E H 0.104395 0.226137 0.294103 0.198 Uiso 0.328(5) 1 calc R U P A 2
C14 C 0.0140(9) 0.2909(8) 0.4114(10) 0.136(5) Uani 0.672(5) 1 d . . P A 1
H14A H 0.008992 0.234288 0.429185 0.204 Uiso 0.672(5) 1 calc R U P A 1
H14B H 0.004160 0.329692 0.451067 0.204 Uiso 0.672(5) 1 calc R U P A 1
H14C H -0.036409 0.300189 0.356229 0.204 Uiso 0.672(5) 1 calc R U P A 1
C15 C 0.4913(4) 0.2784(3) 0.1655(3) 0.0657(12) Uani 1 1 d . . . . .
C16 C 0.6691(6) 0.2657(6) 0.1924(6) 0.135(3) Uani 0.672(5) 1 d D U P A 1
H16A H 0.665706 0.326669 0.191199 0.162 Uiso 0.672(5) 1 calc R U P A 1
H16B H 0.693820 0.246953 0.149251 0.162 Uiso 0.672(5) 1 calc R U P A 1
C16' C 0.6691(6) 0.2657(6) 0.1924(6) 0.135(3) Uani 0.328(5) 1 d D . P A 2
H16C H 0.661526 0.319466 0.163670 0.162 Uiso 0.328(5) 1 calc R U P A 2
H16D H 0.706414 0.228451 0.169413 0.162 Uiso 0.328(5) 1 calc R U P A 2
C17 C 0.7386(16) 0.2348(12) 0.2803(10) 0.212(6) Uani 0.672(5) 1 d D U P A 1
H17A H 0.722353 0.177219 0.289516 0.254 Uiso 0.672(5) 1 calc R U P A 1
H17B H 0.808273 0.236977 0.285220 0.254 Uiso 0.672(5) 1 calc R U P A 1
C17' C 0.7283(9) 0.2781(9) 0.2893(7) 0.060(3) Uani 0.328(5) 1 d D . P A 2
H17C H 0.690100 0.313944 0.312708 0.072 Uiso 0.328(5) 1 calc R U P A 2
H17D H 0.737910 0.224115 0.317837 0.072 Uiso 0.328(5) 1 calc R U P A 2
C18 C 0.7220(19) 0.2910(16) 0.3420(11) 0.249(7) Uani 0.672(5) 1 d D U P A 1
H18A H 0.652152 0.289757 0.336745 0.299 Uiso 0.672(5) 1 calc R U P A 1
H18B H 0.763908 0.274988 0.399349 0.299 Uiso 0.672(5) 1 calc R U P A 1
C18' C 0.8259(10) 0.3165(11) 0.3036(9) 0.073(4) Uani 0.328(5) 1 d D . P A 2
H18C H 0.861830 0.283009 0.276071 0.087 Uiso 0.328(5) 1 calc R U P A 2
H18D H 0.816181 0.372379 0.278751 0.087 Uiso 0.328(5) 1 calc R U P A 2
C19 C 0.749(2) 0.3717(14) 0.3223(18) 0.276(9) Uani 0.672(5) 1 d D U P A 1
H19A H 0.739474 0.412357 0.360723 0.414 Uiso 0.672(5) 1 calc R U P A 1
H19B H 0.817732 0.371496 0.327447 0.414 Uiso 0.672(5) 1 calc R U P A 1
H19C H 0.706679 0.386172 0.265238 0.414 Uiso 0.672(5) 1 calc R U P A 1
C19' C 0.8834(15) 0.3221(19) 0.3911(11) 0.124(9) Uani 0.328(5) 1 d D . P A 2
H19D H 0.947191 0.347442 0.399355 0.186 Uiso 0.328(5) 1 calc R U P A 2
H19E H 0.848178 0.355926 0.418149 0.186 Uiso 0.328(5) 1 calc R U P A 2
H19F H 0.893757 0.266692 0.415473 0.186 Uiso 0.328(5) 1 calc R U P A 2
C20 C 0.5638(6) 0.1373(5) 0.1739(6) 0.117(2) Uani 1 1 d . U . . .
H20A H 0.629109 0.113921 0.184193 0.176 Uiso 1 1 calc R U . . .
H20B H 0.539566 0.117519 0.216421 0.176 Uiso 1 1 calc R U . . .
H20C H 0.518252 0.120167 0.118952 0.176 Uiso 1 1 calc R U . . .
C21 C 0.3991(8) 0.2975(6) -0.0591(6) 0.061(2) Uani 0.601(8) 1 d . . P B 1
H21A H 0.360294 0.249564 -0.089166 0.073 Uiso 0.601(8) 1 calc R U P B 1
H21B H 0.381418 0.309198 -0.010193 0.073 Uiso 0.601(8) 1 calc R U P B 1
C21' C 0.3630(12) 0.3130(11) -0.1208(11) 0.086(4) Uani 0.399(8) 1 d . . P B 2
H21C H 0.307065 0.312122 -0.101487 0.103 Uiso 0.399(8) 1 calc R U P B 2
H21D H 0.344757 0.280395 -0.172676 0.103 Uiso 0.399(8) 1 calc R U P B 2
C22 C 0.5087(9) 0.2804(7) -0.0323(6) 0.071(2) Uani 0.601(8) 1 d . . P B 1
H22A H 0.524004 0.222099 -0.015447 0.085 Uiso 0.601(8) 1 calc R U P B 1
H22B H 0.547520 0.316727 0.014078 0.085 Uiso 0.601(8) 1 calc R U P B 1
C22' C 0.4509(16) 0.2790(14) -0.0576(12) 0.092(6) Uani 0.399(8) 1 d . . P B 2
H22C H 0.463657 0.222728 -0.073464 0.110 Uiso 0.399(8) 1 calc R U P B 2
H22D H 0.441955 0.275744 -0.003696 0.110 Uiso 0.399(8) 1 calc R U P B 2
C23 C 0.5285(6) 0.2996(5) -0.1110(5) 0.067(2) Uani 0.601(8) 1 d . . P B 1
H23A H 0.599536 0.309084 -0.098299 0.080 Uiso 0.601(8) 1 calc R U P B 1
H23B H 0.505317 0.254379 -0.151965 0.080 Uiso 0.601(8) 1 calc R U P B 1
C23' C 0.5351(11) 0.3344(13) -0.0505(10) 0.093(5) Uani 0.399(8) 1 d . . P B 2
H23C H 0.588443 0.302818 -0.059261 0.111 Uiso 0.399(8) 1 calc R U P B 2
H23D H 0.561681 0.359841 0.005401 0.111 Uiso 0.399(8) 1 calc R U P B 2
C24 C 0.4697(7) 0.3774(7) -0.1424(6) 0.059(2) Uani 0.601(8) 1 d . . P B 1
H24A H 0.448075 0.380884 -0.203559 0.071 Uiso 0.601(8) 1 calc R U P B 1
H24B H 0.509998 0.426578 -0.117761 0.071 Uiso 0.601(8) 1 calc R U P B 1
C24' C 0.4975(16) 0.3985(16) -0.1145(16) 0.107(8) Uani 0.399(8) 1 d . . P B 2
H24C H 0.512684 0.384439 -0.164121 0.128 Uiso 0.399(8) 1 calc R U P B 2
H24D H 0.527512 0.452591 -0.092969 0.128 Uiso 0.399(8) 1 calc R U P B 2
C25 C 0.375(3) 0.448(2) -0.0683(19) 0.081(8) Uani 0.601(8) 1 d . . P B 1
H25A H 0.438100 0.455756 -0.022599 0.121 Uiso 0.601(8) 1 calc R U P B 1
H25B H 0.360353 0.495981 -0.105080 0.121 Uiso 0.601(8) 1 calc R U P B 1
H25C H 0.322624 0.441274 -0.045779 0.121 Uiso 0.601(8) 1 calc R U P B 1
C25' C 0.369(3) 0.458(3) -0.075(2) 0.063(7) Uani 0.399(8) 1 d . . P B 2
H25D H 0.406394 0.439547 -0.018107 0.094 Uiso 0.399(8) 1 calc R U P B 2
H25E H 0.390520 0.514184 -0.082207 0.094 Uiso 0.399(8) 1 calc R U P B 2
H25F H 0.298773 0.458841 -0.084571 0.094 Uiso 0.399(8) 1 calc R U P B 2
C26 C 0.2843(6) 0.3573(5) -0.1870(4) 0.0639(19) Uani 0.601(8) 1 d D . P B 1
H26A H 0.293907 0.308350 -0.217329 0.077 Uiso 0.601(8) 1 calc R U P B 1
H26B H 0.234471 0.342301 -0.163204 0.077 Uiso 0.601(8) 1 calc R U P B 1
C26' C 0.3323(9) 0.4278(8) -0.2230(7) 0.074(4) Uani 0.399(8) 1 d D . P B 2
H26C H 0.356938 0.483026 -0.230217 0.089 Uiso 0.399(8) 1 calc R U P B 2
H26D H 0.349522 0.389589 -0.260246 0.089 Uiso 0.399(8) 1 calc R U P B 2
C27 C 0.2414(9) 0.4238(12) -0.2492(5) 0.069(3) Uani 0.601(8) 1 d D . P B 1
H27A H 0.292152 0.443393 -0.270187 0.083 Uiso 0.601(8) 1 calc R U P B 1
H27B H 0.222891 0.470862 -0.221530 0.083 Uiso 0.601(8) 1 calc R U P B 1
C27' C 0.2233(16) 0.432(3) -0.2526(14) 0.153(17) Uani 0.399(8) 1 d D . P B 2
H27C H 0.204117 0.483214 -0.230683 0.183 Uiso 0.399(8) 1 calc R U P B 2
H27D H 0.198254 0.384629 -0.230705 0.183 Uiso 0.399(8) 1 calc R U P B 2
C28 C 0.1542(10) 0.3970(11) -0.3199(8) 0.120(5) Uani 0.601(8) 1 d D U P B 1
H28A H 0.104221 0.376082 -0.298727 0.144 Uiso 0.601(8) 1 calc R U P B 1
H28B H 0.173212 0.350693 -0.348257 0.144 Uiso 0.601(8) 1 calc R U P B 1
C28' C 0.1774(13) 0.433(2) -0.3441(11) 0.126(6) Uani 0.399(8) 1 d D U P B 2
H28C H 0.193914 0.380745 -0.366053 0.151 Uiso 0.399(8) 1 calc R U P B 2
H28D H 0.204435 0.479069 -0.366287 0.151 Uiso 0.399(8) 1 calc R U P B 2
C29 C 0.1093(17) 0.463(2) -0.3815(15) 0.176(12) Uani 0.601(8) 1 d D U P B 1
H29A H 0.051864 0.441200 -0.426779 0.265 Uiso 0.601(8) 1 calc R U P B 1
H29B H 0.088632 0.508717 -0.354439 0.265 Uiso 0.601(8) 1 calc R U P B 1
H29C H 0.157697 0.483301 -0.404022 0.265 Uiso 0.601(8) 1 calc R U P B 1
C29' C 0.0684(19) 0.441(4) -0.373(2) 0.183(13) Uani 0.399(8) 1 d D U P B 2
H29D H 0.040081 0.441117 -0.433418 0.274 Uiso 0.399(8) 1 calc R U P B 2
H29E H 0.041444 0.394742 -0.351425 0.274 Uiso 0.399(8) 1 calc R U P B 2
H29F H 0.051956 0.492978 -0.351659 0.274 Uiso 0.399(8) 1 calc R U P B 2

loop_
_atom_site_aniso_label
_atom_site_aniso_U_11
_atom_site_aniso_U_22
_atom_site_aniso_U_33
_atom_site_aniso_U_23
_atom_site_aniso_U_13
_atom_site_aniso_U_12
Cd1 0.05353(18) 0.05395(18) 0.04733(16) 0.00723(10) 0.02319(12) 0.00910(11)
S1 0.0729(7) 0.0639(6) 0.0629(6) 0.0042(5) 0.0186(5) 0.0149(5)
S2 0.0663(7) 0.0682(7) 0.0645(6) 0.0122(5) 0.0129(5) 0.0042(5)
S3 0.0526(10) 0.0742(15) 0.0478(9) -0.0035(8) 0.0204(8) -0.0011(9)
S3' 0.062(3) 0.094(5) 0.144(7) 0.047(5) 0.049(4) 0.021(3)
S4 0.0627(11) 0.0719(19) 0.0531(12) -0.0126(11) 0.0309(9) -0.0123(10)
S4' 0.156(9) 0.068(4) 0.055(3) -0.004(3) 0.034(5) 0.018(4)
S5 0.0600(6) 0.0772(7) 0.0697(7) 0.0059(5) 0.0329(5) 0.0056(5)
S6 0.0822(7) 0.0583(6) 0.0603(6) 0.0095(5) 0.0361(5) 0.0131(5)
N1 0.069(2) 0.073(3) 0.082(3) 0.023(2) 0.002(2) 0.008(2)
N2 0.062(3) 0.106(5) 0.040(2) 0.007(3) 0.027(2) -0.008(3)
N2' 0.088(7) 0.127(9) 0.081(7) 0.024(6) 0.038(6) 0.019(7)
N3 0.098(3) 0.107(3) 0.135(4) 0.050(3) 0.080(3) 0.052(3)
N4 0.056(4) 0.060(6) 0.045(3) -0.006(3) 0.028(3) -0.009(3)
N4' 0.072(7) 0.069(9) 0.071(9) -0.016(6) 0.035(6) -0.022(6)
C1 0.055(2) 0.071(3) 0.059(2) 0.0172(19) 0.0235(18) 0.0138(19)
C2 0.072(3) 0.084(4) 0.101(4) 0.038(3) 0.033(3) 0.023(3)
C3 0.135(6) 0.090(4) 0.129(6) 0.043(4) 0.076(5) 0.028(4)
C4 0.231(13) 0.096(6) 0.299(15) 0.093(8) 0.174(12) 0.053(7)
C5 0.051(4) 0.088(6) 0.062(4) 0.017(4) 0.022(3) 0.015(4)
C5' 0.071(10) 0.115(14) 0.055(9) 0.031(9) 0.023(8) 0.017(9)
C6 0.081(6) 0.104(7) 0.077(6) 0.001(5) 0.034(5) 0.020(5)
C6' 0.062(9) 0.086(11) 0.087(11) 0.014(9) 0.034(8) 0.021(8)
C7 0.126(18) 0.127(9) 0.111(9) -0.029(10) -0.011(9) 0.036(14)
C7' 0.126(18) 0.127(9) 0.111(9) -0.029(10) -0.011(9) 0.036(14)
C8 0.048(3) 0.055(4) 0.044(3) 0.005(2) 0.022(3) 0.003(2)
C8' 0.071(7) 0.079(8) 0.062(8) 0.023(6) 0.031(6) 0.020(7)
C9 0.105(5) 0.150(7) 0.064(3) 0.015(4) 0.036(3) -0.009(4)
C9' 0.123(10) 0.156(11) 0.096(9) 0.010(9) 0.042(8) 0.018(9)
C10 0.114(6) 0.138(7) 0.109(5) -0.010(5) 0.056(5) 0.005(5)
C10' 0.105(5) 0.150(7) 0.064(3) 0.015(4) 0.036(3) -0.009(4)
C11 0.112(7) 0.290(17) 0.139(8) -0.084(10) 0.025(6) -0.050(9)
C11' 0.114(6) 0.138(7) 0.109(5) -0.010(5) 0.056(5) 0.005(5)
C12 0.075(5) 0.112(7) 0.065(4) 0.011(4) 0.034(4) 0.003(4)
C12' 0.112(7) 0.290(17) 0.139(8) -0.084(10) 0.025(6) -0.050(9)
C13 0.126(9) 0.090(7) 0.127(8) -0.010(6) 0.021(7) 0.041(6)
C13' 0.131(12) 0.113(10) 0.134(11) 0.004(10) 0.029(10) 0.027(10)
C14 0.096(7) 0.123(9) 0.217(15) 0.054(10) 0.090(9) 0.011(7)
C15 0.073(3) 0.079(3) 0.058(2) 0.020(2) 0.040(2) 0.028(2)
C16 0.097(4) 0.155(6) 0.184(6) 0.058(5) 0.087(4) 0.049(4)
C16' 0.097(4) 0.155(6) 0.184(6) 0.058(5) 0.087(4) 0.049(4)
C17 0.168(9) 0.202(10) 0.248(10) 0.055(9) 0.058(9) 0.027(9)
C17' 0.047(6) 0.054(7) 0.072(8) 0.006(6) 0.013(6) 0.009(5)
C18 0.215(11) 0.225(13) 0.272(13) 0.048(11) 0.048(11) 0.016(11)
C18' 0.053(7) 0.088(10) 0.082(8) 0.005(8) 0.030(6) 0.002(7)
C19 0.244(14) 0.243(15) 0.289(15) 0.058(14) 0.038(14) 0.007(14)
C19' 0.092(13) 0.20(3) 0.090(9) 0.013(14) 0.040(9) -0.002(15)
C20 0.126(5) 0.102(4) 0.155(6) 0.051(4) 0.089(4) 0.059(4)
C21 0.075(6) 0.064(5) 0.049(4) -0.001(3) 0.029(4) -0.005(4)
C21' 0.086(10) 0.069(9) 0.098(12) -0.015(8) 0.026(8) -0.021(7)
C22 0.080(6) 0.075(6) 0.061(5) 0.001(4) 0.032(5) 0.007(5)
C22' 0.074(12) 0.114(15) 0.079(11) 0.015(10) 0.018(10) -0.015(12)
C23 0.067(4) 0.081(5) 0.055(4) -0.012(4) 0.025(3) -0.006(4)
C23' 0.065(8) 0.126(15) 0.081(10) 0.013(10) 0.021(7) -0.002(9)
C24 0.055(5) 0.080(6) 0.050(4) 0.005(4) 0.031(4) -0.001(4)
C24' 0.068(11) 0.112(16) 0.116(17) -0.015(13) 0.006(11) -0.010(10)
C25 0.100(15) 0.059(9) 0.090(15) -0.013(7) 0.044(10) -0.015(8)
C25' 0.086(16) 0.067(16) 0.049(9) -0.023(10) 0.039(10) -0.016(11)
C26 0.062(4) 0.073(5) 0.058(4) -0.007(3) 0.023(3) -0.004(3)
C26' 0.065(7) 0.086(9) 0.072(7) -0.038(6) 0.026(6) -0.012(6)
C27 0.070(5) 0.085(9) 0.057(5) 0.010(5) 0.027(4) 0.009(5)
C27' 0.18(4) 0.088(18) 0.23(4) 0.01(2) 0.12(3) 0.03(2)
C28 0.081(7) 0.189(16) 0.072(7) 0.037(7) 0.005(5) 0.004(8)
C28' 0.083(9) 0.188(18) 0.080(9) 0.038(9) -0.002(8) 0.017(10)
C29 0.148(19) 0.21(3) 0.150(12) 0.033(12) 0.030(14) 0.03(2)
C29' 0.14(2) 0.21(3) 0.162(14) 0.026(14) 0.014(16) 0.03(2)

loop_
_atom_type_symbol
_atom_type_description
_atom_type_scat_dispersion_real
_atom_type_scat_dispersion_imag
_atom_type_scat_source
C C 0.0033 0.0016 'International Tables Vol C Tables 4.2.6.8 and 6.1.1.4'
H H 0.0000 0.0000 'International Tables Vol C Tables 4.2.6.8 and 6.1.1.4'
N N 0.0061 0.0033 'International Tables Vol C Tables 4.2.6.8 and 6.1.1.4'
S S 0.1246 0.1234 'International Tables Vol C Tables 4.2.6.8 and 6.1.1.4'
Cd Cd -0.8080 1.2024 'International Tables Vol C Tables 4.2.6.8 and 6.1.1.4'

loop_
_geom_angle_atom_site_label_1
_geom_angle_atom_site_label_2
_geom_angle_atom_site_label_3
_geom_angle
S4' Cd1 S2 146.0(3)
S4' Cd1 S6 102.0(2)
S2 Cd1 S6 96.78(4)
S2 Cd1 S4 151.78(9)
S6 Cd1 S4 105.32(10)
S4' Cd1 S1 105.7(2)
S2 Cd1 S1 66.73(4)
S6 Cd1 S1 149.26(4)
S4 Cd1 S1 99.62(9)
S4' Cd1 S5 98.7(3)
S2 Cd1 S5 114.81(5)
S6 Cd1 S5 66.15(4)
S4 Cd1 S5 90.44(8)
S1 Cd1 S5 96.35(4)
S4' Cd1 S3' 67.4(3)
S2 Cd1 S3' 84.2(2)
S6 Cd1 S3' 91.44(17)
S1 Cd1 S3' 111.32(15)
S5 Cd1 S3' 151.33(14)
S2 Cd1 S3 93.59(6)
S6 Cd1 S3 100.01(7)
S4 Cd1 S3 65.74(7)
S1 Cd1 S3 106.52(7)
S5 Cd1 S3 149.05(6)
C1 S1 Cd1 86.13(15)
C1 S2 Cd1 87.13(15)
C8 S3 Cd1 86.2(2)
C8' S3' Cd1 83.7(7)
C8 S4 Cd1 88.5(2)
C8' S4' Cd1 88.8(7)
C15 S5 Cd1 85.81(16)
C15 S6 Cd1 87.96(16)
C1 N1 C2 122.2(5)
C1 N1 C5 121.7(5)
C2 N1 C5 113.1(5)
C1 N1 C5' 117.2(8)
C2 N1 C5' 116.9(7)
C8 N2 C9 122.6(6)
C8 N2 C12 123.1(6)
C9 N2 C12 113.5(6)
C8' N2' C9' 116.7(19)
C8' N2' C13' 118.6(19)
C9' N2' C13' 124.7(18)
C15 N3 C16' 121.5(6)
C15 N3 C16 121.5(6)
C15 N3 C20 122.2(6)
C16' N3 C20 116.2(5)
C16 N3 C20 116.2(5)
C25 N4 C26 112.0(16)
C25 N4 C21 109.4(16)
C26 N4 C21 107.1(7)
C25 N4 C24 110.1(15)
C26 N4 C24 113.5(7)
C21 N4 C24 104.4(7)
C26' N4' C21' 111.8(12)
C26' N4' C25' 111(2)
C21' N4' C25' 110(2)
C26' N4' C24' 112.8(15)
C21' N4' C24' 103.5(15)
C25' N4' C24' 107(2)
N1 C1 S1 121.0(4)
N1 C1 S2 120.2(4)
S1 C1 S2 118.7(2)
N1 C2 C3 112.8(6)
C2 C3 C4 110.2(6)
N1 C5 C6 107.0(6)
C6' C5' N1 109.1(11)
C5 C6 C7 107.7(14)
C5' C6' C7' 111(2)
N2 C8 S3 120.7(5)
N2 C8 S4 119.9(5)
S3 C8 S4 119.4(4)
N2' C8' S3' 111.9(16)
N2' C8' S4' 127.8(16)
S3' C8' S4' 120.0(10)
N2 C9 C10 112.8(6)
N2' C9' C10' 125.4(16)
C11 C10 C9 109.6(9)
C11' C10' C9' 142.4(13)
C12' C11' C10' 109.6(9)
C13 C12 N2 107.3(9)
C12 C13 C14 108.8(9)
N3 C15 S5 121.6(5)
N3 C15 S6 118.8(4)
S5 C15 S6 119.6(2)
N3 C16 C17 106.6(10)
N3 C16' C17' 110.5(7)
C18 C17 C16 106.4(12)
C18' C17' C16' 110.1(10)
C19 C18 C17 104.8(16)
C19' C18' C17' 110.6(13)
N4 C21 C22 105.7(8)
C22' C21' N4' 106.5(13)
C21 C22 C23 102.4(8)
C21' C22' C23' 107.8(15)
C24 C23 C22 102.9(7)
C22' C23' C24' 107.2(14)
C23 C24 N4 106.7(7)
C23' C24' N4' 105.7(18)
C27 C26 N4 119.2(9)
C27' C26' N4' 118.6(16)
C26 C27 C28 113.2(14)
C26' C27' C28' 112.1(18)
C27 C28 C29 113.7(15)
C27' C28' C29' 111.3(17)

loop_
_geom_bond_atom_site_label_1
_geom_bond_atom_site_label_2
_geom_bond_distance
Cd1 S4' 2.518(9)
Cd1 S2 2.6542(16)
Cd1 S6 2.6771(12)
Cd1 S4 2.685(4)
Cd1 S1 2.6943(13)
Cd1 S5 2.7470(13)
Cd1 S3' 2.752(7)
Cd1 S3 2.769(3)
S1 C1 1.702(5)
S2 C1 1.717(5)
S3 C8 1.704(7)
S3' C8' 1.63(2)
S4 C8 1.726(7)
S4' C8' 1.76(2)
S5 C15 1.710(5)
S6 C15 1.716(5)
N1 C1 1.343(5)
N1 C2 1.451(7)
N1 C5 1.485(9)
N1 C5' 1.514(11)
N2 C8 1.325(8)
N2 C9 1.475(9)
N2 C12 1.486(10)
N2' C8' 1.35(2)
N2' C9' 1.462(13)
N2' C13' 1.488(13)
N3 C15 1.349(6)
N3 C16' 1.481(10)
N3 C16 1.481(10)
N3 C20 1.506(9)
N4 C25 1.49(3)
N4 C26 1.498(9)
N4 C21 1.529(12)
N4 C24 1.547(11)
N4' C26' 1.495(11)
N4' C21' 1.517(18)
N4' C25' 1.50(4)
N4' C24' 1.51(3)
C2 C3 1.504(8)
C3 C4 1.528(11)
C5 C6 1.480(10)
C5' C6' 1.485(12)
C6 C7 1.574(12)
C6' C7' 1.562(13)
C9 C10 1.539(8)
C9' C10' 1.541(12)
C10 C11 1.529(9)
C10' C11' 1.539(8)
C11' C12' 1.529(9)
C12 C13 1.365(14)
C13 C14 1.654(16)
C16 C17 1.569(15)
C16' C17' 1.593(15)
C17 C18 1.491(19)
C17' C18' 1.490(18)
C18 C19 1.44(2)
C18' C19' 1.44(2)
C21 C22 1.518(14)
C21' C22' 1.45(2)
C22 C23 1.525(12)
C22' C23' 1.49(2)
C23 C24 1.510(14)
C23' C24' 1.47(3)
C26 C27 1.490(16)
C26' C27' 1.484(18)
C27 C28 1.471(14)
C27' C28' 1.475(16)
C28 C29 1.49(2)
C28' C29' 1.49(2)
